data_9007274
loop_
_publ_author_name
'Kudoh, Y.'
'Kuribayashi, T.'
'Suzuki, A.'
'Ohtani, E.'
'Kamada, T.'

_publ_section_title
;
 Space group and hydrogen sites of delta-AlOOH and implications
 for a hypothetical high-pressure form of Mg(OH)2
;
_journal_name_full 'Physics and Chemistry of Minerals'
_journal_page_first 360
_journal_page_last 364
_journal_volume 31
_journal_year 2004
_chemical_formula_sum 'Al0.84 H Mg0.07 O2 Si0.09'
_chemical_name_mineral delta-AlOOH
_space_group_IT_number 34
_symmetry_space_group_name_Hall 'P 2 -2n'
_symmetry_space_group_name_H-M 'P n n 2'
_cell_angle_alpha 90
_cell_angle_beta 90
_cell_angle_gamma 90
_cell_length_a 4.6975
_cell_length_b 4.2060
_cell_length_c 2.8327
_cell_formula_units_Z 2
_cell_volume 55.968
_database_code_amcsd 0008865
_exptl_crystal_density_diffrn 3.554
_cod_original_formula_sum '(Al.84 Si.09 Mg.07) O2 H'
_cod_database_code 9007274
_amcsd_formula_title delta-AlOOH

loop_
_space_group_symop_operation_xyz
x,y,z
1/2+x,1/2-y,1/2+z
1/2-x,1/2+y,1/2+z
-x,-y,z

loop_
_atom_site_aniso_label
_atom_site_aniso_U_11
_atom_site_aniso_U_22
_atom_site_aniso_U_33
_atom_site_aniso_U_12
_atom_site_aniso_U_13
_atom_site_aniso_U_23
Al 0.00530 0.00720 0.00440 0.00070 0.00000 0.00000
Si 0.00530 0.00720 0.00440 0.00070 0.00000 0.00000
Mg 0.00530 0.00720 0.00440 0.00070 0.00000 0.00000
O 0.00660 0.00360 0.00710 0.00080 0.00500 0.00050

loop_
_atom_site_label
_atom_site_fract_x
_atom_site_fract_y
_atom_site_fract_z
_atom_site_occupancy
_atom_site_U_iso_or_equiv
Al 0.00000 0.50000 0.00000 0.84000 0.00570
Si 0.00000 0.50000 0.00000 0.09000 0.00570
Mg 0.00000 0.50000 0.00000 0.07000 0.00570
O 0.35000 0.74720 0.01030 1.00000 0.00583
H1 0.55800 0.51100 0.96200 0.30000 0.02584
H2 0.01500 0.74900 0.49500 0.20000 0.00127

loop_
_cod_related_entry_id
_cod_related_entry_database
_cod_related_entry_code
1 AMCSD 0008865
